data_4027227
loop_
_publ_author_name
'Murali Mohan Guru'
'Tharmalingam Punniyamurthy'

_publ_section_title
;
 Copper(II)-Catalyzed Aerobic Oxidative Synthesis of Substituted 1,2,3-
 and 1,2,4-Triazoles from Bisarylhydrazones via C-H
 Functionalization/C-C/N-N/C-N Bonds Formation
;
_journal_name_full 'Journal of Organic Chemistry'
_journal_page_first 5063
_journal_page_last 5073
_journal_paper_doi 10.1021/jo300592t
_journal_volume 77
_journal_year 2012
_chemical_formula_sum 'C28 H26 N4 O2'
_chemical_formula_weight 450.53
_chemical_name_systematic
; 
 ? 
;
_space_group_IT_number 14
_symmetry_cell_setting monoclinic
_symmetry_space_group_name_Hall '-P 2ybc'
_symmetry_space_group_name_H-M 'P 1 21/c 1'
_atom_sites_solution_hydrogens geom
_atom_sites_solution_primary direct
_atom_sites_solution_secondary difmap
_audit_creation_method SHELXL-97
_cell_angle_alpha 90.00
_cell_angle_beta 106.462(7)
_cell_angle_gamma 90.00
_cell_formula_units_Z 4
_cell_length_a 12.7013(16)
_cell_length_b 13.3293(16)
_cell_length_c 15.6503(19)
_cell_measurement_temperature 298(2)
_cell_volume 2541.0(5)
_computing_structure_refinement 'SHELXL-97 (Sheldrick, 1997)'
_computing_structure_solution 'SHELXS-97 (Sheldrick, 1990)'
_diffrn_ambient_temperature 298(2)
_diffrn_measured_fraction_theta_full 0.997
_diffrn_measured_fraction_theta_max 0.997
_diffrn_radiation_monochromator graphite
_diffrn_radiation_source 'fine-focus sealed tube'
_diffrn_radiation_type MoK\a
_diffrn_radiation_wavelength 0.71073
_diffrn_reflns_av_R_equivalents 0.0826
_diffrn_reflns_av_sigmaI/netI 0.1857
_diffrn_reflns_limit_h_max 16
_diffrn_reflns_limit_h_min -16
_diffrn_reflns_limit_k_max 17
_diffrn_reflns_limit_k_min -17
_diffrn_reflns_limit_l_max 20
_diffrn_reflns_limit_l_min -20
_diffrn_reflns_number 23124
_diffrn_reflns_theta_full 27.77
_diffrn_reflns_theta_max 27.77
_diffrn_reflns_theta_min 1.67
_exptl_absorpt_coefficient_mu 0.076
_exptl_absorpt_correction_T_max 0.980
_exptl_absorpt_correction_T_min 0.972
_exptl_absorpt_correction_type multi-scan
_exptl_absorpt_process_details SADBAS
_exptl_crystal_colour colorless
_exptl_crystal_density_diffrn 1.172
_exptl_crystal_description block
_exptl_crystal_F_000 952.0
_exptl_crystal_size_max 0.38
_exptl_crystal_size_mid 0.34
_exptl_crystal_size_min 0.26
_refine_diff_density_max 0.162
_refine_diff_density_min -0.203
_refine_diff_density_rms 0.042
_refine_ls_extinction_method none
_refine_ls_goodness_of_fit_ref 0.804
_refine_ls_hydrogen_treatment mixed
_refine_ls_matrix_type full
_refine_ls_number_parameters 317
_refine_ls_number_reflns 5512
_refine_ls_number_restraints 0
_refine_ls_restrained_S_all 0.804
_refine_ls_R_factor_all 0.2668
_refine_ls_R_factor_gt 0.0628
_refine_ls_shift/su_max 0.010
_refine_ls_shift/su_mean 0.001
_refine_ls_structure_factor_coef Fsqd
_refine_ls_weighting_details 'calc w=1/[\s^2^(Fo^2^)+(0.1000P)^2^+0.0000P] where P=(Fo^2^+2Fc^2^)/3'
_refine_ls_weighting_scheme calc
_refine_ls_wR_factor_gt 0.1382
_refine_ls_wR_factor_ref 0.2161
_reflns_number_gt 5895
_reflns_number_total 5980
_reflns_threshold_expression >2sigma(I)
_cod_data_source_file jo300592t_si_001.cif
_cod_data_source_block 1a'
_cod_original_sg_symbol_H-M 'P 21/c'
_cod_database_code 4027227

loop_
_symmetry_equiv_pos_as_xyz
'x, y, z'
'-x, y+1/2, -z+1/2'
'-x, -y, -z'
'x, -y-1/2, z-1/2'

loop_
_atom_site_label
_atom_site_type_symbol
_atom_site_fract_x
_atom_site_fract_y
_atom_site_fract_z
_atom_site_U_iso_or_equiv
_atom_site_adp_type
_atom_site_occupancy
_atom_site_symmetry_multiplicity
_atom_site_calc_flag
_atom_site_refinement_flags
C6 C 1.0286(3) -0.0220(3) 0.6480(2) 0.0514(9) Uani 1 1 d .
C8 C 1.1238(3) -0.0899(3) 0.5482(2) 0.0614(11) Uani 1 1 d .
H8 H 1.1329 -0.1413 0.5107 0.074 Uiso 1 1 calc R
C11 C 1.0968(3) 0.0612(3) 0.6586(2) 0.0630(11) Uani 1 1 d .
H11 H 1.0879 0.1128 0.6960 0.076 Uiso 1 1 calc R
C7 C 1.0441(3) -0.0975(3) 0.5913(2) 0.0597(10) Uani 1 1 d .
H7 H 0.9995 -0.1541 0.5825 0.072 Uiso 1 1 calc R
C10 C 1.1772(3) 0.0700(3) 0.6156(2) 0.0659(11) Uani 1 1 d .
H10 H 1.2217 0.1267 0.6240 0.079 Uiso 1 1 calc R
C9 C 1.1912(3) -0.0058(3) 0.5600(3) 0.0612(11) Uani 1 1 d .
C5 C 0.7451(3) -0.2757(3) 0.6606(3) 0.0649(11) Uani 1 1 d .
H5 H 0.8007 -0.2750 0.6327 0.078 Uiso 1 1 calc R
C1 C 0.6470(3) -0.1958(3) 0.7514(3) 0.0721(12) Uani 1 1 d .
H1 H 0.6362 -0.1411 0.7849 0.087 Uiso 1 1 calc R
C4 C 0.6771(4) -0.3574(3) 0.6517(3) 0.0746(12) Uani 1 1 d .
H4 H 0.6876 -0.4121 0.6180 0.090 Uiso 1 1 calc R
C3 C 0.5941(3) -0.3597(3) 0.6916(3) 0.0729(12) Uani 1 1 d .
H3 H 0.5483 -0.4154 0.6849 0.087 Uiso 1 1 calc R
C2 C 0.5789(3) -0.2791(3) 0.7418(3) 0.0781(13) Uani 1 1 d .
H2 H 0.5229 -0.2804 0.7693 0.094 Uiso 1 1 calc R
C18 C 1.0238(3) 0.0377(3) 0.8538(2) 0.0484(9) Uani 1 1 d .
C19 C 1.0917(3) -0.0464(3) 0.8735(2) 0.0590(10) Uani 1 1 d .
H19 H 1.0866 -0.0947 0.8296 0.071 Uiso 1 1 calc R
C20 C 1.1662(3) -0.0606(3) 0.9561(3) 0.0642(11) Uani 1 1 d .
H20 H 1.2107 -0.1173 0.9673 0.077 Uiso 1 1 calc R
C17 C 0.7231(3) 0.2083(3) 0.6528(3) 0.0575(10) Uani 1 1 d .
C21 C 1.1738(3) 0.0094(3) 1.0210(3) 0.0593(11) Uani 1 1 d .
C23 C 1.0346(3) 0.1078(3) 0.9218(2) 0.0560(10) Uani 1 1 d .
H23 H 0.9911 0.1652 0.9110 0.067 Uiso 1 1 calc R
C22 C 1.1079(3) 0.0943(3) 1.0043(2) 0.0599(10) Uani 1 1 d .
H22 H 1.1134 0.1419 1.0489 0.072 Uiso 1 1 calc R
C12 C 0.6398(3) 0.2065(3) 0.5732(3) 0.0728(12) Uani 1 1 d .
H12 H 0.6358 0.1544 0.5329 0.087 Uiso 1 1 calc R
C16 C 0.7290(3) 0.2872(3) 0.7118(3) 0.0650(11) Uani 1 1 d .
H16 H 0.7852 0.2892 0.7649 0.078 Uiso 1 1 calc R
C15 C 0.6514(4) 0.3625(3) 0.6915(3) 0.0755(12) Uani 1 1 d .
H15 H 0.6553 0.4145 0.7319 0.091 Uiso 1 1 calc R
C14 C 0.5685(4) 0.3624(3) 0.6129(3) 0.0824(13) Uani 1 1 d .
H14 H 0.5174 0.4142 0.5994 0.099 Uiso 1 1 calc R
C13 C 0.5627(3) 0.2831(4) 0.5540(3) 0.0798(13) Uani 1 1 d .
H13 H 0.5063 0.2813 0.5010 0.096 Uiso 1 1 calc R
C24 C 0.9431(3) 0.0485(3) 0.7652(2) 0.0522(10) Uani 1 1 d .
C26 C 0.9440(3) -0.0283(3) 0.6954(2) 0.0532(10) Uani 1 1 d .
C27 C 1.3390(4) 0.0793(4) 0.5211(3) 0.1108(18) Uani 1 1 d .
H27A H 1.2959 0.1394 0.5066 0.166 Uiso 1 1 calc R
H27B H 1.3838 0.0721 0.4813 0.166 Uiso 1 1 calc R
H27C H 1.3850 0.0833 0.5813 0.166 Uiso 1 1 calc R
C28 C 1.3031(3) -0.0883(3) 1.1296(3) 0.0953(15) Uani 1 1 d .
H28A H 1.2537 -0.1445 1.1194 0.143 Uiso 1 1 calc R
H28B H 1.3445 -0.0864 1.1913 0.143 Uiso 1 1 calc R
H28C H 1.3523 -0.0950 1.0934 0.143 Uiso 1 1 calc R
C25 C 0.7307(3) -0.1943(3) 0.7112(3) 0.0582(10) Uani 1 1 d .
O2 O 1.2419(2) 0.0019(2) 1.10705(16) 0.0761(8) Uani 1 1 d .
O1 O 1.2675(2) -0.0055(2) 0.51207(17) 0.0817(9) Uani 1 1 d .
N4 N 0.8760(3) -0.1029(2) 0.67766(19) 0.0623(9) Uani 1 1 d .
N1 N 0.8749(3) 0.1229(2) 0.7517(2) 0.0584(9) Uani 1 1 d .
N2 N 0.7996(3) 0.1306(3) 0.6701(3) 0.0717(11) Uani 1 1 d .
N3 N 0.7976(3) -0.1092(3) 0.7222(2) 0.0730(11) Uani 1 1 d .
H3N H 0.798(3) -0.063(3) 0.768(2) 0.081(14) Uiso 1 1 d .
H2N H 0.794(3) 0.083(3) 0.635(3) 0.099(19) Uiso 1 1 d .

loop_
_atom_site_aniso_label
_atom_site_aniso_U_11
_atom_site_aniso_U_22
_atom_site_aniso_U_33
_atom_site_aniso_U_23
_atom_site_aniso_U_13
_atom_site_aniso_U_12
C6 0.051(2) 0.057(3) 0.044(2) -0.004(2) 0.0098(19) 0.000(2)
C8 0.074(3) 0.060(3) 0.054(3) -0.007(2) 0.023(2) 0.005(2)
C11 0.062(3) 0.072(3) 0.059(3) -0.016(2) 0.022(2) -0.008(2)
C7 0.068(3) 0.058(3) 0.054(2) -0.007(2) 0.018(2) -0.003(2)
C10 0.061(3) 0.078(3) 0.059(3) -0.010(2) 0.016(2) -0.017(2)
C9 0.057(3) 0.077(3) 0.051(2) -0.001(2) 0.017(2) 0.001(2)
C5 0.058(3) 0.068(3) 0.069(3) -0.007(2) 0.017(2) 0.002(2)
C1 0.068(3) 0.063(3) 0.094(3) -0.015(2) 0.037(3) -0.002(2)
C4 0.067(3) 0.064(3) 0.087(3) -0.012(2) 0.013(3) 0.003(3)
C3 0.055(3) 0.066(3) 0.090(3) 0.000(3) 0.007(2) -0.005(2)
C2 0.062(3) 0.076(3) 0.099(4) -0.006(3) 0.028(3) -0.001(3)
C18 0.047(2) 0.053(3) 0.046(2) -0.006(2) 0.0144(19) 0.000(2)
C19 0.058(3) 0.065(3) 0.056(3) -0.012(2) 0.020(2) 0.002(2)
C20 0.060(3) 0.079(3) 0.053(3) -0.002(2) 0.015(2) 0.015(2)
C17 0.058(3) 0.053(3) 0.059(3) 0.004(2) 0.013(2) 0.002(2)
C21 0.049(2) 0.080(3) 0.048(3) -0.004(2) 0.013(2) -0.001(2)
C23 0.058(2) 0.054(3) 0.056(3) 0.000(2) 0.015(2) 0.003(2)
C22 0.066(3) 0.060(3) 0.056(3) -0.010(2) 0.020(2) -0.006(2)
C12 0.067(3) 0.073(3) 0.069(3) -0.001(2) 0.005(2) 0.005(3)
C16 0.068(3) 0.058(3) 0.067(3) 0.004(2) 0.015(2) 0.002(2)
C15 0.082(3) 0.058(3) 0.086(4) 0.004(2) 0.022(3) 0.007(3)
C14 0.075(3) 0.073(4) 0.096(4) 0.017(3) 0.018(3) 0.011(3)
C13 0.064(3) 0.091(4) 0.074(3) 0.017(3) 0.003(2) 0.000(3)
C24 0.050(2) 0.057(3) 0.052(3) -0.001(2) 0.018(2) 0.001(2)
C26 0.052(2) 0.055(3) 0.053(2) -0.003(2) 0.014(2) -0.001(2)
C27 0.101(4) 0.139(4) 0.107(4) -0.024(3) 0.054(3) -0.053(4)
C28 0.073(3) 0.138(4) 0.069(3) 0.014(3) 0.012(2) 0.039(3)
C25 0.046(2) 0.063(3) 0.065(3) -0.005(2) 0.016(2) -0.006(2)
O2 0.0716(18) 0.090(2) 0.0600(19) 0.0023(16) 0.0083(15) 0.0099(16)
O1 0.0794(19) 0.102(2) 0.0750(19) -0.0084(17) 0.0402(17) -0.0090(18)
N4 0.059(2) 0.069(2) 0.063(2) -0.0055(18) 0.0247(18) -0.0031(19)
N1 0.057(2) 0.066(2) 0.050(2) -0.0010(17) 0.0132(17) 0.0037(18)
N2 0.075(3) 0.075(3) 0.057(3) -0.010(2) 0.005(2) 0.014(2)
N3 0.072(2) 0.073(3) 0.086(3) -0.028(2) 0.041(2) -0.016(2)

loop_
_atom_type_symbol
_atom_type_description
_atom_type_scat_dispersion_real
_atom_type_scat_dispersion_imag
_atom_type_scat_source
C C 0.0033 0.0016 'International Tables Vol C Tables 4.2.6.8 and 6.1.1.4'
H H 0.0000 0.0000 'International Tables Vol C Tables 4.2.6.8 and 6.1.1.4'
N N 0.0061 0.0033 'International Tables Vol C Tables 4.2.6.8 and 6.1.1.4'
O O 0.0106 0.0060 'International Tables Vol C Tables 4.2.6.8 and 6.1.1.4'

loop_
_geom_angle_atom_site_label_1
_geom_angle_atom_site_label_2
_geom_angle_atom_site_label_3
_geom_angle
C11 C6 C7 117.2(3)
C11 C6 C26 120.4(4)
C7 C6 C26 122.4(4)
C7 C8 C9 120.5(4)
C10 C11 C6 122.3(4)
C8 C7 C6 121.2(4)
C9 C10 C11 119.4(4)
C10 C9 O1 125.1(4)
C10 C9 C8 119.4(4)
O1 C9 C8 115.4(4)
C4 C5 C25 119.9(4)
C25 C1 C2 119.9(4)
C3 C4 C5 121.0(4)
C4 C3 C2 119.5(4)
C3 C2 C1 120.2(4)
C23 C18 C19 116.7(3)
C23 C18 C24 122.8(3)
C19 C18 C24 120.5(3)
C20 C19 C18 122.3(3)
C21 C20 C19 119.2(4)
C16 C17 C12 119.6(4)
C16 C17 N2 122.1(4)
C12 C17 N2 118.3(4)
C20 C21 O2 124.7(4)
C20 C21 C22 120.5(4)
O2 C21 C22 114.8(4)
C22 C23 C18 121.6(3)
C23 C22 C21 119.7(4)
C13 C12 C17 119.6(4)
C15 C16 C17 119.9(4)
C14 C15 C16 121.4(4)
C15 C14 C13 118.5(4)
C12 C13 C14 120.9(4)
N1 C24 C18 118.8(3)
N1 C24 C26 123.2(3)
C18 C24 C26 118.0(3)
N4 C26 C6 118.3(3)
N4 C26 C24 122.6(3)
C6 C26 C24 119.1(3)
C1 C25 C5 119.5(4)
C1 C25 N3 118.4(4)
C5 C25 N3 122.1(4)
C21 O2 C28 116.8(3)
C9 O1 C27 118.1(3)
C26 N4 N3 118.3(3)
C24 N1 N2 118.0(3)
N1 N2 C17 120.2(4)
N4 N3 C25 119.4(4)

loop_
_geom_bond_atom_site_label_1
_geom_bond_atom_site_label_2
_geom_bond_distance
C6 C11 1.387(4)
C6 C7 1.393(4)
C6 C26 1.470(5)
C8 C7 1.371(5)
C8 C9 1.390(5)
C11 C10 1.379(5)
C10 C9 1.378(5)
C9 O1 1.384(4)
C5 C4 1.372(5)
C5 C25 1.386(5)
C1 C25 1.381(5)
C1 C2 1.389(5)
C4 C3 1.370(5)
C3 C2 1.376(5)
C18 C23 1.394(4)
C18 C19 1.395(4)
C18 C24 1.479(4)
C19 C20 1.382(4)
C20 C21 1.363(5)
C17 C16 1.387(5)
C17 C12 1.387(5)
C17 N2 1.392(5)
C21 O2 1.382(4)
C21 C22 1.388(4)
C23 C22 1.374(4)
C12 C13 1.387(5)
C16 C15 1.380(5)
C15 C14 1.374(5)
C14 C13 1.391(5)
C24 N1 1.293(4)
C24 C26 1.500(5)
C26 N4 1.295(4)
C27 O1 1.432(4)
C28 O2 1.421(4)
C25 N3 1.399(5)
N4 N3 1.370(4)
N1 N2 1.366(4)

loop_
_cod_related_entry_id
_cod_related_entry_database
_cod_related_entry_code
1 ChemSpider 30659495
